data_1551630
loop_
_publ_author_name
'KUBO, Kanji'
'MATSUMOTO, Taisuke'
'IDETA, Keiko'
'UJIIE, Seiji'

_publ_section_title
;
 Mesomorphic Property and Crystal Structure of
 4-Carboxybenzylidene-4&amp;prime;-hexylaniline
;
_journal_issue 0
_journal_name_full 'X-ray Structure Analysis Online'
_journal_page_first 39
_journal_paper_doi 10.2116/xraystruct.31.39
_journal_volume 31
_journal_year 2015
_chemical_formula_moiety 'C20 H23 N O2'
_chemical_formula_sum 'C20 H23 N O2'
_chemical_formula_weight 309.41
_space_group_IT_number 2
_space_group_name_Hall '-P 1'
_space_group_name_H-M_alt 'P -1'
_symmetry_cell_setting triclinic
_symmetry_Int_Tables_number 2
_symmetry_space_group_name_Hall '-P 1'
_symmetry_space_group_name_H-M 'P -1'
_atom_sites_solution_hydrogens geom
_atom_sites_solution_primary direct
_atom_sites_solution_secondary difmap
_cell_angle_alpha 93.09(2)
_cell_angle_beta 98.399(18)
_cell_angle_gamma 110.373(14)
_cell_formula_units_Z 2
_cell_length_a 6.4250(18)
_cell_length_b 8.495(3)
_cell_length_c 16.665(6)
_cell_measurement_reflns_used 2180
_cell_measurement_temperature 123
_cell_measurement_theta_max 27.47
_cell_measurement_theta_min 3.37
_cell_volume 838.1(5)
_computing_cell_refinement CrystalClear
_computing_data_collection 'CrystalClear (Rigaku Inc., 2008)'
_computing_data_reduction CrystalClear
_computing_molecular_graphics 'CrystalStructure 4.0'
_computing_publication_material 'CrystalStructure 4.0 (Rigaku, 2010)'
_computing_structure_refinement 'SHELXL97 (Sheldrick, 2008)'
_computing_structure_solution 'Il Milione (Burla, et al., 2007)'
_diffrn_ambient_temperature 123
_diffrn_detector_area_resol_mean 7.314
_diffrn_measured_fraction_theta_full 0.992
_diffrn_measured_fraction_theta_max 0.992
_diffrn_measurement_device_type 'Rigaku Saturn70'
_diffrn_measurement_method \w
_diffrn_radiation_type 'Mo K\a'
_diffrn_radiation_wavelength 0.71075
_diffrn_reflns_av_R_equivalents 0.0551
_diffrn_reflns_limit_h_max 8
_diffrn_reflns_limit_h_min -8
_diffrn_reflns_limit_k_max 10
_diffrn_reflns_limit_k_min -11
_diffrn_reflns_limit_l_max 21
_diffrn_reflns_limit_l_min -21
_diffrn_reflns_number 12541
_diffrn_reflns_theta_full 27.48
_diffrn_reflns_theta_max 27.48
_diffrn_standards_number 0
_exptl_absorpt_coefficient_mu 0.078
_exptl_absorpt_correction_T_max 0.998
_exptl_absorpt_correction_T_min 0.574
_exptl_absorpt_correction_type multi-scan
_exptl_absorpt_process_details 'REQAB (Rigaku, 1998)'
_exptl_crystal_colour colorless
_exptl_crystal_density_diffrn 1.226
_exptl_crystal_density_method 'not measured'
_exptl_crystal_description prism
_exptl_crystal_F_000 332.00
_exptl_crystal_size_max 0.200
_exptl_crystal_size_mid 0.200
_exptl_crystal_size_min 0.020
_refine_diff_density_max 0.280
_refine_diff_density_min -0.310
_refine_ls_extinction_method none
_refine_ls_goodness_of_fit_ref 0.951
_refine_ls_hydrogen_treatment constr
_refine_ls_number_parameters 210
_refine_ls_number_reflns 3815
_refine_ls_number_restraints 0
_refine_ls_R_factor_gt 0.0459
_refine_ls_shift/su_max 0.000
_refine_ls_structure_factor_coef Fsqd
_refine_ls_weighting_details 'w = 1/[\s^2^(Fo^2^)+(0.0801P)^2^+0.0000P] where P=(Fo^2^+2Fc^2^)/3'
_refine_ls_weighting_scheme calc
_refine_ls_wR_factor_ref 0.1499
_reflns_number_gt 2349
_reflns_number_total 3815
_reflns_threshold_expression F^2^>2.0\s(F^2^)
_cod_data_source_file 31_39_1.txt
_cod_data_source_block 1
_cod_original_cell_volume 838.2(5)
_cod_database_code 1551630

loop_
_symmetry_equiv_pos_site_id
_symmetry_equiv_pos_as_xyz
1 +X,+Y,+Z
2 -X,-Y,-Z

loop_
_atom_site_label
_atom_site_type_symbol
_atom_site_fract_x
_atom_site_fract_y
_atom_site_fract_z
_atom_site_U_iso_or_equiv
_atom_site_adp_type
_atom_site_occupancy
_atom_site_symmetry_multiplicity
_atom_site_calc_flag
_atom_site_refinement_flags
O1 O -0.21053(19) -0.41019(14) 0.49774(7) 0.0261(4) Uani 1.0 2 d .
O2 O -0.43652(19) -0.32355(15) 0.56447(8) 0.0287(4) Uani 1.0 2 d .
N1 N 0.7034(3) 0.32564(17) 0.67548(9) 0.0214(4) Uani 1.0 2 d .
C1 C -0.0511(3) -0.1477(2) 0.58052(10) 0.0176(4) Uani 1.0 2 d .
C2 C -0.0788(3) -0.0315(2) 0.63514(10) 0.0207(4) Uani 1.0 2 d .
C3 C 0.1014(3) 0.1169(2) 0.66680(10) 0.0208(4) Uani 1.0 2 d .
C4 C 0.3113(3) 0.1478(2) 0.64362(10) 0.0190(4) Uani 1.0 2 d .
C5 C 0.3381(3) 0.0294(2) 0.58928(10) 0.0193(4) Uani 1.0 2 d .
C6 C 0.1583(3) -0.1174(2) 0.55645(10) 0.0198(4) Uani 1.0 2 d .
C7 C -0.2469(3) -0.3028(2) 0.54562(10) 0.0196(4) Uani 1.0 2 d .
C8 C 0.4990(3) 0.3047(2) 0.67935(10) 0.0201(4) Uani 1.0 2 d .
C9 C 0.8774(3) 0.4788(2) 0.71379(10) 0.0192(4) Uani 1.0 2 d .
C10 C 1.0725(3) 0.5339(2) 0.67993(10) 0.0209(4) Uani 1.0 2 d .
C11 C 1.2501(3) 0.6817(2) 0.71396(10) 0.0222(4) Uani 1.0 2 d .
C12 C 1.2380(3) 0.7771(2) 0.78204(11) 0.0228(4) Uani 1.0 2 d .
C13 C 1.0442(3) 0.7179(3) 0.81709(11) 0.0259(4) Uani 1.0 2 d .
C14 C 0.8662(3) 0.5709(3) 0.78394(11) 0.0258(5) Uani 1.0 2 d .
C15 C 1.4306(3) 0.9378(2) 0.81925(11) 0.0266(5) Uani 1.0 2 d .
C16 C 1.5850(3) 0.9108(3) 0.89134(11) 0.0272(5) Uani 1.0 2 d .
C17 C 1.7653(3) 1.0749(3) 0.93554(11) 0.0302(5) Uani 1.0 2 d .
C18 C 1.9452(3) 1.1660(3) 0.88674(11) 0.0253(4) Uani 1.0 2 d .
C19 C 2.1325(3) 1.3190(3) 0.93625(11) 0.0328(5) Uani 1.0 2 d .
C20 C 2.3209(3) 1.4040(3) 0.88989(12) 0.0336(5) Uani 1.0 2 d .
H1 H -0.3292 -0.4955 0.4840 0.0313 Uiso 1.0 2 calc R
H2 H -0.2212 -0.0528 0.6512 0.0249 Uiso 1.0 2 calc R
H3 H 0.0816 0.1970 0.7041 0.0249 Uiso 1.0 2 calc R
H5 H 0.4814 0.0492 0.5744 0.0231 Uiso 1.0 2 calc R
H6 H 0.1770 -0.1963 0.5182 0.0237 Uiso 1.0 2 calc R
H8 H 0.4666 0.3930 0.7061 0.0241 Uiso 1.0 2 calc R
H10 H 1.0846 0.4703 0.6333 0.0251 Uiso 1.0 2 calc R
H11 H 1.3821 0.7179 0.6901 0.0267 Uiso 1.0 2 calc R
H13 H 1.0343 0.7797 0.8647 0.0311 Uiso 1.0 2 calc R
H14 H 0.7364 0.5328 0.8089 0.0310 Uiso 1.0 2 calc R
H15A H 1.3681 1.0220 0.8376 0.0319 Uiso 1.0 2 calc R
H15B H 1.5205 0.9845 0.7769 0.0319 Uiso 1.0 2 calc R
H16A H 1.6604 0.8364 0.8716 0.0326 Uiso 1.0 2 calc R
H16B H 1.4921 0.8520 0.9308 0.0326 Uiso 1.0 2 calc R
H17A H 1.6897 1.1526 0.9510 0.0362 Uiso 1.0 2 calc R
H17B H 1.8404 1.0487 0.9866 0.0362 Uiso 1.0 2 calc R
H18A H 1.8733 1.2034 0.8386 0.0304 Uiso 1.0 2 calc R
H18B H 2.0121 1.0859 0.8667 0.0304 Uiso 1.0 2 calc R
H19A H 2.0668 1.4024 0.9531 0.0394 Uiso 1.0 2 calc R
H19B H 2.1970 1.2828 0.9864 0.0394 Uiso 1.0 2 calc R
H20A H 2.2594 1.4434 0.8410 0.0403 Uiso 1.0 2 calc R
H20B H 2.3889 1.3230 0.8739 0.0403 Uiso 1.0 2 calc R
H20C H 2.4360 1.5006 0.9249 0.0403 Uiso 1.0 2 calc R

loop_
_atom_site_aniso_label
_atom_site_aniso_U_11
_atom_site_aniso_U_22
_atom_site_aniso_U_33
_atom_site_aniso_U_12
_atom_site_aniso_U_13
_atom_site_aniso_U_23
O1 0.0205(6) 0.0213(7) 0.0298(8) 0.0002(5) 0.0048(6) -0.0045(6)
O2 0.0163(6) 0.0282(8) 0.0368(8) 0.0024(6) 0.0068(6) -0.0037(6)
N1 0.0170(7) 0.0186(8) 0.0243(8) 0.0021(6) 0.0016(6) 0.0003(6)
C1 0.0155(8) 0.0170(9) 0.0191(9) 0.0052(7) 0.0006(7) 0.0035(7)
C2 0.0145(8) 0.0219(9) 0.0251(10) 0.0057(7) 0.0029(7) 0.0044(7)
C3 0.0194(8) 0.0201(9) 0.0225(9) 0.0081(7) 0.0012(7) -0.0018(7)
C4 0.0152(8) 0.0173(9) 0.0223(9) 0.0047(7) -0.0012(7) 0.0037(7)
C5 0.0135(8) 0.0222(9) 0.0216(9) 0.0057(7) 0.0025(7) 0.0043(7)
C6 0.0185(8) 0.0194(9) 0.0213(9) 0.0066(7) 0.0027(7) 0.0035(7)
C7 0.0180(8) 0.0189(9) 0.0203(9) 0.0055(7) 0.0010(7) 0.0029(7)
C8 0.0195(9) 0.0180(9) 0.0210(9) 0.0058(7) 0.0012(7) 0.0003(7)
C9 0.0160(8) 0.0172(9) 0.0216(9) 0.0040(7) 0.0001(7) 0.0021(7)
C10 0.0198(8) 0.0222(9) 0.0207(9) 0.0078(7) 0.0024(7) 0.0031(7)
C11 0.0167(8) 0.0231(10) 0.0255(10) 0.0046(7) 0.0037(7) 0.0089(8)
C12 0.0170(8) 0.0174(9) 0.0316(10) 0.0056(7) -0.0017(7) 0.0038(8)
C13 0.0225(9) 0.0266(10) 0.0258(10) 0.0077(8) 0.0012(7) -0.0059(8)
C14 0.0174(9) 0.0266(10) 0.0314(11) 0.0051(8) 0.0067(7) -0.0015(8)
C15 0.0208(9) 0.0218(10) 0.0318(11) 0.0043(8) -0.0021(8) -0.0012(8)
C16 0.0196(9) 0.0284(11) 0.0270(10) 0.0009(8) 0.0027(7) 0.0036(8)
C17 0.0247(10) 0.0367(12) 0.0193(10) 0.0007(9) 0.0013(7) -0.0018(8)
C18 0.0190(9) 0.0246(10) 0.0275(10) 0.0035(8) 0.0009(7) -0.0003(8)
C19 0.0294(10) 0.0334(11) 0.0238(10) -0.0008(9) -0.0009(8) 0.0015(9)
C20 0.0252(10) 0.0271(11) 0.0389(12) -0.0000(8) -0.0008(9) 0.0058(9)

loop_
_atom_type_symbol
_atom_type_description
_atom_type_scat_dispersion_real
_atom_type_scat_dispersion_imag
_atom_type_scat_source
C C 0.0033 0.0016
;
International Tables for Crystallography
(1992, Vol. C, Tables 4.2.6.8 and 6.1.1.4)
;
H H 0.0000 0.0000
;
International Tables for Crystallography
(1992, Vol. C, Table 6.1.1.4)
;
N N 0.0061 0.0033
;
International Tables for Crystallography
(1992, Vol. C, Tables 4.2.6.8 and 6.1.1.4)
;
O O 0.0106 0.0060
;
International Tables for Crystallography
(1992, Vol. C, Tables 4.2.6.8 and 6.1.1.4)
;

loop_
_geom_angle_atom_site_label_1
_geom_angle_atom_site_label_2
_geom_angle_atom_site_label_3
_geom_angle
_geom_angle_publ_flag
C8 N1 C9 118.94(16) yes
C2 C1 C6 120.32(13) yes
C2 C1 C7 119.41(16) yes
C6 C1 C7 120.25(16) yes
C1 C2 C3 120.23(16) yes
C2 C3 C4 119.88(17) yes
C3 C4 C5 119.46(13) yes
C3 C4 C8 118.41(16) yes
C5 C4 C8 122.12(16) yes
C4 C5 C6 120.95(16) yes
C1 C6 C5 119.13(17) yes
O1 C7 O2 123.54(13) yes
O1 C7 C1 117.06(15) yes
O2 C7 C1 119.40(16) yes
N1 C8 C4 121.96(17) yes
N1 C9 C10 116.91(16) yes
N1 C9 C14 124.14(16) yes
C10 C9 C14 118.90(13) yes
C9 C10 C11 120.35(17) yes
C10 C11 C12 121.24(16) yes
C11 C12 C13 117.95(14) yes
C11 C12 C15 121.42(16) yes
C13 C12 C15 120.60(17) yes
C12 C13 C14 121.44(18) yes
C9 C14 C13 120.07(17) yes
C12 C15 C16 112.99(15) yes
C15 C16 C17 113.64(16) yes
C16 C17 C18 115.14(16) yes
C17 C18 C19 112.97(16) yes
C18 C19 C20 113.40(16) yes
C7 O1 H1 109.478 no
C1 C2 H2 119.895 no
C3 C2 H2 119.880 no
C2 C3 H3 120.064 no
C4 C3 H3 120.055 no
C4 C5 H5 119.523 no
C6 C5 H5 119.523 no
C1 C6 H6 120.432 no
C5 C6 H6 120.434 no
N1 C8 H8 119.018 no
C4 C8 H8 119.019 no
C9 C10 H10 119.822 no
C11 C10 H10 119.824 no
C10 C11 H11 119.376 no
C12 C11 H11 119.387 no
C12 C13 H13 119.280 no
C14 C13 H13 119.283 no
C9 C14 H14 119.964 no
C13 C14 H14 119.969 no
C12 C15 H15A 108.986 no
C12 C15 H15B 108.982 no
C16 C15 H15A 108.988 no
C16 C15 H15B 108.987 no
H15A C15 H15B 107.774 no
C15 C16 H16A 108.834 no
C15 C16 H16B 108.834 no
C17 C16 H16A 108.835 no
C17 C16 H16B 108.839 no
H16A C16 H16B 107.692 no
C16 C17 H17A 108.485 no
C16 C17 H17B 108.484 no
C18 C17 H17A 108.490 no
C18 C17 H17B 108.489 no
H17A C17 H17B 107.498 no
C17 C18 H18A 108.990 no
C17 C18 H18B 108.991 no
C19 C18 H18A 108.993 no
C19 C18 H18B 108.991 no
H18A C18 H18B 107.779 no
C18 C19 H19A 108.889 no
C18 C19 H19B 108.893 no
C20 C19 H19A 108.890 no
C20 C19 H19B 108.887 no
H19A C19 H19B 107.731 no
C19 C20 H20A 109.468 no
C19 C20 H20B 109.473 no
C19 C20 H20C 109.475 no
H20A C20 H20B 109.474 no
H20A C20 H20C 109.467 no
H20B C20 H20C 109.470 no

loop_
_geom_bond_atom_site_label_1
_geom_bond_atom_site_label_2
_geom_bond_distance
_geom_bond_publ_flag
O1 C7 1.284(3) yes
O2 C7 1.258(3) yes
N1 C8 1.274(3) yes
N1 C9 1.4281(18) yes
C1 C2 1.382(3) yes
C1 C6 1.402(3) yes
C1 C7 1.4855(19) yes
C2 C3 1.394(2) yes
C3 C4 1.398(3) yes
C4 C5 1.389(3) yes
C4 C8 1.474(2) yes
C5 C6 1.388(2) yes
C9 C10 1.391(3) yes
C9 C14 1.396(3) yes
C10 C11 1.392(2) yes
C11 C12 1.386(3) yes
C12 C13 1.397(3) yes
C12 C15 1.512(2) yes
C13 C14 1.385(2) yes
C15 C16 1.523(3) yes
C16 C17 1.531(3) yes
C17 C18 1.522(3) yes
C18 C19 1.524(3) yes
C19 C20 1.520(3) yes
O1 H1 0.840 no
C2 H2 0.950 no
C3 H3 0.950 no
C5 H5 0.950 no
C6 H6 0.950 no
C8 H8 0.950 no
C10 H10 0.950 no
C11 H11 0.950 no
C13 H13 0.950 no
C14 H14 0.950 no
C15 H15A 0.990 no
C15 H15B 0.990 no
C16 H16A 0.990 no
C16 H16B 0.990 no
C17 H17A 0.990 no
C17 H17B 0.990 no
C18 H18A 0.990 no
C18 H18B 0.990 no
C19 H19A 0.990 no
C19 H19B 0.990 no
C20 H20A 0.980 no
C20 H20B 0.980 no
C20 H20C 0.980 no

loop_
_geom_contact_atom_site_label_1
_geom_contact_atom_site_label_2
_geom_contact_distance
_geom_contact_publ_flag
_geom_contact_site_symmetry_2
O1 C6 2.7779(18) no .
O2 C2 2.7837(19) no .
N1 C5 2.902(2) no .
C1 C4 2.785(2) no .
C2 C5 2.775(3) no .
C3 C6 2.791(3) no .
C8 C10 3.516(3) no .
C8 C14 2.895(3) no .
C9 C12 2.813(2) no .
C10 C13 2.763(3) no .
C11 C14 2.770(3) no .
C11 C16 3.430(3) no .
C13 C16 3.294(3) no .
C15 C18 3.190(3) no .
O1 O1 3.5089(19) no 2_446
O1 O1 3.533(3) no 2_546
O1 O2 2.6121(16) no 2_446
O1 C4 3.473(3) no 2_556
O1 C7 3.432(2) no 2_446
O1 C8 3.576(3) no 2_556
O1 C10 3.449(3) no 1_445
O1 C10 3.426(3) no 2_656
O2 O1 2.6121(16) no 2_446
O2 O2 3.371(2) no 2_446
O2 C6 3.600(3) no 1_455
O2 C7 3.371(2) no 2_446
O2 C11 3.432(3) no 1_345
N1 C3 3.597(3) no 1_655
C1 C5 3.534(3) no 2_556
C1 C6 3.455(3) no 2_556
C1 C10 3.505(3) no 1_445
C1 C11 3.440(3) no 1_445
C2 C6 3.530(3) no 2_556
C3 N1 3.597(3) no 1_455
C4 O1 3.473(3) no 2_556
C4 C7 3.507(3) no 2_556
C5 C1 3.534(3) no 2_556
C5 C7 3.452(3) no 2_556
C6 O2 3.600(3) no 1_655
C6 C1 3.455(3) no 2_556
C6 C2 3.530(3) no 2_556
C6 C11 3.299(3) no 1_445
C7 O1 3.432(2) no 2_446
C7 O2 3.371(2) no 2_446
C7 C4 3.507(3) no 2_556
C7 C5 3.452(3) no 2_556
C7 C9 3.588(3) no 1_445
C7 C10 3.481(3) no 1_445
C8 O1 3.576(3) no 2_556
C9 C7 3.588(3) no 1_665
C10 O1 3.449(3) no 1_665
C10 O1 3.426(3) no 2_656
C10 C1 3.505(3) no 1_665
C10 C7 3.481(3) no 1_665
C11 O2 3.432(3) no 1_765
C11 C1 3.440(3) no 1_665
C11 C6 3.299(3) no 1_665
O1 H6 2.4806 no .
O2 H1 2.2738 no .
O2 H2 2.4767 no .
N1 H5 2.6324 no .
N1 H10 2.5499 no .
N1 H14 2.6964 no .
C1 H1 3.0794 no .
C1 H3 3.2624 no .
C1 H5 3.2635 no .
C2 H6 3.2717 no .
C3 H5 3.2636 no .
C3 H8 2.6436 no .
C4 H2 3.2732 no .
C4 H6 3.2736 no .
C5 H3 3.2656 no .
C5 H8 3.3341 no .
C6 H2 3.2715 no .
C7 H2 2.6271 no .
C7 H6 2.6717 no .
C8 H3 2.6179 no .
C8 H5 2.6741 no .
C8 H14 2.6971 no .
C9 H8 2.4626 no .
C9 H11 3.2668 no .
C9 H13 3.2631 no .
C10 H14 3.2606 no .
C11 H13 3.2435 no .
C11 H15A 3.2490 no .
C11 H15B 2.6075 no .
C11 H16A 3.2818 no .
C12 H10 3.2722 no .
C12 H14 3.2803 no .
C12 H16A 2.7624 no .
C12 H16B 2.6719 no .
C13 H11 3.2460 no .
C13 H15A 2.6603 no .
C13 H15B 3.2987 no .
C13 H16B 3.0101 no .
C14 H8 2.5834 no .
C14 H10 3.2605 no .
C15 H11 2.6808 no .
C15 H13 2.6740 no .
C15 H17A 2.7040 no .
C15 H17B 3.3824 no .
C15 H18A 2.9110 no .
C15 H18B 3.4533 no .
C16 H11 3.5041 no .
C16 H13 3.2710 no .
C16 H18A 2.8090 no .
C16 H18B 2.7321 no .
C17 H15A 2.6992 no .
C17 H15B 2.7896 no .
C17 H19A 2.7519 no .
C17 H19B 2.6969 no .
C18 H15A 3.4299 no .
C18 H15B 2.9127 no .
C18 H16A 2.7344 no .
C18 H16B 3.3999 no .
C18 H20A 2.7460 no .
C18 H20B 2.7414 no .
C18 H20C 3.3771 no .
C19 H17A 2.7558 no .
C19 H17B 2.6764 no .
C20 H18A 2.7601 no .
C20 H18B 2.7054 no .
H1 H6 3.3032 no .
H2 H3 2.3428 no .
H3 H8 2.4485 no .
H5 H6 2.3377 no .
H5 H8 3.5946 no .
H8 H14 2.1986 no .
H10 H11 2.3301 no .
H11 H15A 3.5033 no .
H11 H15B 2.4251 no .
H11 H16A 3.1938 no .
H13 H14 2.3242 no .
H13 H15A 2.5197 no .
H13 H15B 3.5711 no .
H13 H16B 2.8221 no .
H15A H16A 2.8609 no .
H15A H16B 2.4115 no .
H15A H17A 2.4723 no .
H15A H17B 3.5613 no .
H15A H18A 3.0682 no .
H15B H16A 2.3389 no .
H15B H16B 2.8608 no .
H15B H17A 3.0330 no .
H15B H18A 2.4151 no .
H15B H18B 3.0896 no .
H16A H17A 2.8629 no .
H16A H17B 2.4063 no .
H16A H18A 3.0549 no .
H16A H18B 2.5189 no .
H16B H17A 2.4026 no .
H16B H17B 2.2992 no .
H16B H18B 3.5914 no .
H17A H18A 2.3392 no .
H17A H18B 2.8577 no .
H17A H19A 2.6003 no .
H17A H19B 3.0087 no .
H17B H18A 2.8572 no .
H17B H18B 2.4028 no .
H17B H19A 2.9712 no .
H17B H19B 2.4564 no .
H18A H19A 2.3540 no .
H18A H19B 2.8632 no .
H18A H20A 2.5983 no .
H18A H20B 3.0619 no .
H18B H19A 2.8632 no .
H18B H19B 2.3980 no .
H18B H20A 2.9851 no .
H18B H20B 2.5351 no .
H18B H20C 3.5981 no .
H19A H20A 2.3639 no .
H19A H20B 2.8559 no .
H19A H20C 2.3522 no .
H19B H20A 2.8558 no .
H19B H20B 2.3676 no .
H19B H20C 2.3486 no .
O1 H1 2.8496 no 2_446
O1 H6 3.4230 no 2_546
O1 H8 3.5853 no 2_556
O1 H10 3.1727 no 1_445
O1 H10 2.5242 no 2_656
O2 H1 1.7835 no 2_446
O2 H5 3.3855 no 1_455
O2 H5 3.4241 no 2_556
O2 H6 3.0546 no 1_455
O2 H8 3.4284 no 1_445
O2 H10 3.3686 no 1_345
O2 H11 2.6043 no 1_345
N1 H2 3.4260 no 1_655
N1 H3 2.9820 no 1_655
N1 H15B 3.3722 no 1_445
N1 H18A 3.1438 no 1_445
C2 H5 3.1724 no 1_455
C2 H6 3.4031 no 2_556
C3 H6 3.5507 no 2_556
C3 H10 3.1185 no 1_455
C3 H15A 3.3872 no 1_445
C3 H15B 3.5737 no 1_445
C3 H18A 3.5533 no 1_345
C3 H18B 3.4709 no 1_345
C4 H10 3.5237 no 1_455
C4 H15A 3.4677 no 1_445
C4 H15B 3.0694 no 1_445
C5 H2 3.1893 no 1_655
C5 H5 3.2394 no 2_656
C5 H11 3.2812 no 1_445
C5 H15B 3.2652 no 1_445
C6 H5 3.3348 no 2_656
C6 H11 3.1281 no 1_445
C7 H1 2.6200 no 2_446
C7 H5 3.5719 no 2_556
C7 H10 3.5548 no 1_445
C8 H1 3.4739 no 2_556
C8 H10 3.4329 no 1_455
C8 H15B 3.2764 no 1_445
C8 H20B 3.4240 no 1_345
C9 H3 3.1120 no 1_655
C9 H18A 3.2086 no 1_445
C9 H20A 3.1094 no 1_445
C10 H1 3.4473 no 2_656
C10 H3 2.9310 no 1_655
C10 H8 3.1435 no 1_655
C10 H20A 3.0264 no 1_445
C11 H6 3.4925 no 1_665
C11 H8 3.2196 no 1_655
C11 H20A 3.0152 no 1_445
C12 H20A 3.0907 no 1_445
C13 H16A 3.1945 no 1_455
C13 H17B 3.5718 no 2_877
C13 H18B 3.2748 no 1_455
C13 H20A 3.1128 no 1_445
C14 H16A 3.3546 no 1_455
C14 H18A 3.3126 no 1_445
C14 H19A 3.5094 no 1_445
C14 H20A 3.1261 no 1_445
C15 H18B 3.5085 no 1_455
C15 H20B 3.4595 no 1_455
C16 H13 3.5116 no 1_655
C16 H17A 3.3390 no 2_877
C16 H19B 3.1542 no 2_977
C16 H20C 3.3793 no 1_445
C17 H13 3.3860 no 2_877
C17 H16B 3.1189 no 2_877
C17 H17B 3.2006 no 2_977
C17 H19B 3.4392 no 2_977
C18 H3 3.2878 no 1_765
C18 H13 3.5318 no 1_655
C18 H15A 3.5219 no 1_655
C18 H17B 3.3165 no 2_977
C19 H17B 3.4912 no 2_977
C19 H20C 3.1897 no 3_87
C20 H3 3.3446 no 1_765
C20 H8 3.3373 no 1_765
C20 H14 3.0527 no 1_765
C20 H15A 3.4406 no 1_655
C20 H16B 3.5697 no 1_665
C20 H19B 3.5678 no 3_87
C20 H20C 3.1719 no 3_87
H1 O1 2.8496 no 2_446
H1 O2 1.7835 no 2_446
H1 C7 2.6200 no 2_446
H1 C8 3.4739 no 2_556
H1 C10 3.4473 no 2_656
H1 H1 2.3108 no 2_446
H1 H6 3.0975 no 2_546
H1 H8 3.4043 no 2_556
H1 H10 3.4677 no 1_445
H1 H10 2.6547 no 2_656
H1 H11 3.2822 no 2_656
H2 N1 3.4260 no 1_455
H2 C5 3.1893 no 1_455
H2 H5 2.5683 no 1_455
H2 H11 2.8058 no 1_345
H2 H15B 2.9242 no 1_345
H2 H18A 3.5567 no 1_345
H3 N1 2.9820 no 1_455
H3 C9 3.1120 no 1_455
H3 C10 2.9310 no 1_455
H3 C18 3.2878 no 1_345
H3 C20 3.3446 no 1_345
H3 H10 2.6556 no 1_455
H3 H15A 3.4081 no 1_445
H3 H18A 2.7801 no 1_345
H3 H18B 2.9621 no 1_345
H3 H20A 2.8197 no 1_345
H3 H20B 3.1020 no 1_345
H5 O2 3.3855 no 1_655
H5 O2 3.4241 no 2_556
H5 C2 3.1724 no 1_655
H5 C5 3.2394 no 2_656
H5 C6 3.3348 no 2_656
H5 C7 3.5719 no 2_556
H5 H2 2.5683 no 1_655
H5 H5 2.6430 no 2_656
H5 H6 2.8358 no 2_656
H5 H11 3.4263 no 1_445
H5 H15B 3.4354 no 1_445
H6 O1 3.4230 no 2_546
H6 O2 3.0546 no 1_655
H6 C2 3.4031 no 2_556
H6 C3 3.5507 no 2_556
H6 C11 3.4925 no 1_445
H6 H1 3.0975 no 2_546
H6 H5 2.8358 no 2_656
H6 H10 3.4359 no 1_445
H6 H10 3.1659 no 2_656
H6 H11 3.2042 no 1_445
H8 O1 3.5853 no 2_556
H8 O2 3.4284 no 1_665
H8 C10 3.1435 no 1_455
H8 C11 3.2196 no 1_455
H8 C20 3.3373 no 1_345
H8 H1 3.4043 no 2_556
H8 H10 2.8754 no 1_455
H8 H11 3.0111 no 1_455
H8 H20A 2.8600 no 1_345
H8 H20B 2.9670 no 1_345
H10 O1 3.1727 no 1_665
H10 O1 2.5242 no 2_656
H10 O2 3.3686 no 1_765
H10 C3 3.1185 no 1_655
H10 C4 3.5237 no 1_655
H10 C7 3.5548 no 1_665
H10 C8 3.4329 no 1_655
H10 H1 3.4677 no 1_665
H10 H1 2.6547 no 2_656
H10 H3 2.6556 no 1_655
H10 H6 3.4359 no 1_665
H10 H6 3.1659 no 2_656
H10 H8 2.8754 no 1_655
H10 H20A 3.5237 no 1_445
H11 O2 2.6043 no 1_765
H11 C5 3.2812 no 1_665
H11 C6 3.1281 no 1_665
H11 H1 3.2822 no 2_656
H11 H2 2.8058 no 1_765
H11 H5 3.4263 no 1_665
H11 H6 3.2042 no 1_665
H11 H8 3.0111 no 1_655
H11 H20A 3.5091 no 1_445
H13 C16 3.5116 no 1_455
H13 C17 3.3860 no 2_877
H13 C18 3.5318 no 1_455
H13 H16A 2.6263 no 1_455
H13 H17A 3.2270 no 2_877
H13 H17B 2.6699 no 2_877
H13 H18B 2.6532 no 1_455
H13 H19A 3.5241 no 2_877
H13 H19B 3.0527 no 2_877
H14 C20 3.0527 no 1_345
H14 H16A 2.9521 no 1_455
H14 H18A 3.2535 no 1_445
H14 H19A 3.4553 no 1_445
H14 H19B 3.5778 no 2_877
H14 H20A 3.0259 no 1_345
H14 H20B 2.7339 no 1_345
H14 H20C 2.8835 no 1_345
H15A C3 3.3872 no 1_665
H15A C4 3.4677 no 1_665
H15A C18 3.5219 no 1_455
H15A C20 3.4406 no 1_455
H15A H3 3.4081 no 1_665
H15A H17B 3.3936 no 2_877
H15A H18B 2.6307 no 1_455
H15A H20B 2.5474 no 1_455
H15B N1 3.3722 no 1_665
H15B C3 3.5737 no 1_665
H15B C4 3.0694 no 1_665
H15B C5 3.2652 no 1_665
H15B C8 3.2764 no 1_665
H15B H2 2.9242 no 1_765
H15B H5 3.4354 no 1_665
H16A C13 3.1945 no 1_655
H16A C14 3.3546 no 1_655
H16A H13 2.6263 no 1_655
H16A H14 2.9521 no 1_655
H16A H17B 3.4908 no 2_977
H16A H19B 2.7812 no 2_977
H16A H20A 3.3892 no 1_445
H16A H20C 2.9648 no 1_445
H16B C17 3.1189 no 2_877
H16B C20 3.5697 no 1_445
H16B H16B 3.2847 no 2_877
H16B H17A 2.4277 no 2_877
H16B H17B 3.0270 no 2_877
H16B H19B 2.8571 no 2_977
H16B H20A 3.4198 no 1_445
H16B H20C 2.8741 no 1_445
H17A C16 3.3390 no 2_877
H17A H13 3.2270 no 2_877
H17A H16B 2.4277 no 2_877
H17A H17A 3.5416 no 2_877
H17A H17B 3.5744 no 2_877
H17A H20B 2.9843 no 1_455
H17B C13 3.5718 no 2_877
H17B C17 3.2006 no 2_977
H17B C18 3.3165 no 2_977
H17B C19 3.4912 no 2_977
H17B H13 2.6699 no 2_877
H17B H15A 3.3936 no 2_877
H17B H16A 3.4908 no 2_977
H17B H16B 3.0270 no 2_877
H17B H17A 3.5744 no 2_877
H17B H17B 2.4588 no 2_977
H17B H18B 2.9264 no 2_977
H17B H19B 2.8087 no 2_977
H18A N1 3.1438 no 1_665
H18A C3 3.5533 no 1_765
H18A C9 3.2086 no 1_665
H18A C14 3.3126 no 1_665
H18A H2 3.5567 no 1_765
H18A H3 2.7801 no 1_765
H18A H14 3.2535 no 1_665
H18B C3 3.4709 no 1_765
H18B C13 3.2748 no 1_655
H18B C15 3.5085 no 1_655
H18B H3 2.9621 no 1_765
H18B H13 2.6532 no 1_655
H18B H15A 2.6307 no 1_655
H18B H17B 2.9264 no 2_977
H19A C14 3.5094 no 1_665
H19A H13 3.5241 no 2_877
H19A H14 3.4553 no 1_665
H19A H19A 2.6530 no 2_987
H19A H20C 3.3327 no 3_87
H19B C16 3.1542 no 2_977
H19B C17 3.4392 no 2_977
H19B C20 3.5678 no 3_87
H19B H13 3.0527 no 2_877
H19B H14 3.5778 no 2_877
H19B H16A 2.7812 no 2_977
H19B H16B 2.8571 no 2_977
H19B H17B 2.8087 no 2_977
H19B H20C 2.6075 no 3_87
H20A C9 3.1094 no 1_665
H20A C10 3.0264 no 1_665
H20A C11 3.0152 no 1_665
H20A C12 3.0907 no 1_665
H20A C13 3.1128 no 1_665
H20A C14 3.1261 no 1_665
H20A H3 2.8197 no 1_765
H20A H8 2.8600 no 1_765
H20A H10 3.5237 no 1_665
H20A H11 3.5091 no 1_665
H20A H14 3.0259 no 1_765
H20A H16A 3.3892 no 1_665
H20A H16B 3.4198 no 1_665
H20B C8 3.4240 no 1_765
H20B C15 3.4595 no 1_655
H20B H3 3.1020 no 1_765
H20B H8 2.9670 no 1_765
H20B H14 2.7339 no 1_765
H20B H15A 2.5474 no 1_655
H20B H17A 2.9843 no 1_655
H20B H20C 3.4552 no 3_87
H20C C16 3.3793 no 1_665
H20C C19 3.1897 no 3_87
H20C C20 3.1719 no 3_87
H20C H14 2.8835 no 1_765
H20C H16A 2.9648 no 1_665
H20C H16B 2.8741 no 1_665
H20C H19A 3.3327 no 3_87
H20C H19B 2.6075 no 3_87
H20C H20B 3.4552 no 3_87
H20C H20C 2.5187 no 3_87

loop_
_geom_hbond_atom_site_label_D
_geom_hbond_atom_site_label_H
_geom_hbond_atom_site_label_A
_geom_hbond_site_symmetry_A
_geom_hbond_distance_DA
_geom_hbond_distance_DH
_geom_hbond_distance_HA
_geom_hbond_angle_DHA
_geom_hbond_publ_flag
O1 H1 O2 2_446 2.6121(16) 0.840 1.783 168.5 no

loop_
_geom_torsion_atom_site_label_1
_geom_torsion_atom_site_label_2
_geom_torsion_atom_site_label_3
_geom_torsion_atom_site_label_4
_geom_torsion
_geom_torsion_publ_flag
C8 N1 C9 C10 -151.25(16) no
C8 N1 C9 C14 31.3(3) no
C9 N1 C8 C4 -177.96(14) no
C2 C1 C6 C5 1.1(3) no
C6 C1 C2 C3 -0.0(3) no
C2 C1 C7 O1 -177.25(15) no
C2 C1 C7 O2 2.1(3) no
C7 C1 C2 C3 -178.24(14) no
C6 C1 C7 O1 4.5(3) no
C6 C1 C7 O2 -176.11(15) no
C7 C1 C6 C5 179.29(14) no
C1 C2 C3 C4 -0.4(3) no
C2 C3 C4 C5 -0.2(3) no
C2 C3 C4 C8 -179.01(15) no
C3 C4 C5 C6 1.3(3) no
C3 C4 C8 N1 164.71(16) no
C5 C4 C8 N1 -14.1(3) no
C8 C4 C5 C6 -179.94(15) no
C4 C5 C6 C1 -1.7(3) no
N1 C9 C10 C11 -179.75(14) no
N1 C9 C14 C13 179.62(16) no
C10 C9 C14 C13 2.2(3) no
C14 C9 C10 C11 -2.2(3) no
C9 C10 C11 C12 0.2(3) no
C10 C11 C12 C13 1.8(3) no
C10 C11 C12 C15 179.98(16) no
C11 C12 C13 C14 -1.8(3) no
C11 C12 C15 C16 -96.8(2) no
C13 C12 C15 C16 81.4(3) no
C15 C12 C13 C14 -179.94(16) no
C12 C13 C14 C9 -0.3(3) no
C12 C15 C16 C17 -173.66(15) no
C15 C16 C17 C18 -67.9(3) no
C16 C17 C18 C19 -174.48(15) no
C17 C18 C19 C20 176.16(16) no
